data_1575924
loop_
_publ_author_name
'He, Yueyue'
'Wu, Shufang'
'Li, Xiaofei'
'Wang, Qi'
'Zhao, Ruifang'
'Pan, Lin'
'Qin, Chengbing'
'Zhang, Xian-Ming'
'Fu, Dongying'

_publ_section_title
;
 Constructing a photoferroelectric semiconductor by regulating
 non-covalent interactions through halogen substitution.
;
_journal_issue 44
_journal_name_full 'Chemical science'
_journal_page_first 20948
_journal_page_last 20958
_journal_paper_doi 10.1039/d5sc05946a
_journal_volume 16
_journal_year 2025
_chemical_formula_moiety 'Br4 Pb, 2(C3 H9 Cl N)'
_chemical_formula_sum 'C6 H18 Br4 Cl2 N2 Pb'
_chemical_formula_weight 715.92
_space_group_crystal_system orthorhombic
_space_group_IT_number 61
_space_group_name_Hall '-P 2ac 2ab'
_space_group_name_H-M_alt 'P b c a'
_atom_sites_solution_hydrogens geom
_audit_creation_method SHELXL-2018/3
_audit_update_record
;
2024-11-27 deposited with the CCDC.	2025-09-30 downloaded from the CCDC.
;
_cell_angle_alpha 90
_cell_angle_beta 90
_cell_angle_gamma 90
_cell_formula_units_Z 4
_cell_length_a 8.3957(5)
_cell_length_b 8.2101(5)
_cell_length_c 27.289(2)
_cell_measurement_reflns_used 3135
_cell_measurement_temperature 375(2)
_cell_measurement_theta_max 29.9650
_cell_measurement_theta_min 2.8440
_cell_volume 1881.0(2)
_computing_structure_refinement 'SHELXL-2018/3 (Sheldrick, 2018)'
_computing_structure_solution 'SHELXT 2018/2 (Sheldrick, 2018)'
_diffrn_ambient_temperature 375(2)
_diffrn_measured_fraction_theta_full 0.994
_diffrn_measured_fraction_theta_max 0.994
_diffrn_measurement_device_type 'CCD area detector'
_diffrn_radiation_type MoK\a
_diffrn_radiation_wavelength 0.71073
_diffrn_reflns_av_R_equivalents 0.0389
_diffrn_reflns_av_unetI/netI 0.0221
_diffrn_reflns_Laue_measured_fraction_full 0.994
_diffrn_reflns_Laue_measured_fraction_max 0.994
_diffrn_reflns_limit_h_max 8
_diffrn_reflns_limit_h_min -9
_diffrn_reflns_limit_k_max 8
_diffrn_reflns_limit_k_min -9
_diffrn_reflns_limit_l_max 32
_diffrn_reflns_limit_l_min -30
_diffrn_reflns_number 9088
_diffrn_reflns_point_group_measured_fraction_full 0.994
_diffrn_reflns_point_group_measured_fraction_max 0.994
_diffrn_reflns_theta_full 25.025
_diffrn_reflns_theta_max 25.025
_diffrn_reflns_theta_min 2.849
_exptl_absorpt_coefficient_mu 17.730
_exptl_crystal_colour colourless
_exptl_crystal_density_diffrn 2.528
_exptl_crystal_description plate
_exptl_crystal_F_000 1296
_refine_diff_density_max 2.287
_refine_diff_density_min -1.170
_refine_diff_density_rms 0.283
_refine_ls_extinction_method none
_refine_ls_goodness_of_fit_ref 1.140
_refine_ls_hydrogen_treatment constr
_refine_ls_matrix_type full
_refine_ls_number_parameters 80
_refine_ls_number_reflns 1636
_refine_ls_number_restraints 63
_refine_ls_restrained_S_all 1.118
_refine_ls_R_factor_all 0.1003
_refine_ls_R_factor_gt 0.0730
_refine_ls_shift/su_max 0.006
_refine_ls_shift/su_mean 0.001
_refine_ls_structure_factor_coef Fsqd
_refine_ls_weighting_details 'w=1/[\s^2^(Fo^2^)+(0.0800P)^2^+50.0000P] where P=(Fo^2^+2Fc^2^)/3'
_refine_ls_weighting_scheme calc
_refine_ls_wR_factor_gt 0.1940
_refine_ls_wR_factor_ref 0.2109
_reflns_Friedel_coverage 0.000
_reflns_number_gt 1121
_reflns_number_total 1636
_reflns_threshold_expression 'I > 2\s(I)'
_cod_data_source_file d5sc05946a2.cif
_cod_data_source_block exp_375K
_cod_depositor_comments 'Adding full bibliography for 1575922--1575924.cif.'
_cod_database_code 1575924
_shelx_shelxl_version_number 2018/3
_shelx_space_group_comment
;
The symmetry employed for this shelxl refinement is uniquely defined
by the following loop, which should always be used as a source of
symmetry information in preference to the above space-group names.
They are only intended as comments.
;

loop_
_space_group_symop_operation_xyz
'x, y, z'
'-x+1/2, -y, z+1/2'
'-x, y+1/2, -z+1/2'
'x+1/2, -y+1/2, -z'
'-x, -y, -z'
'x-1/2, y, -z-1/2'
'x, -y-1/2, z-1/2'
'-x-1/2, y-1/2, z'

loop_
_atom_site_label
_atom_site_type_symbol
_atom_site_fract_x
_atom_site_fract_y
_atom_site_fract_z
_atom_site_U_iso_or_equiv
_atom_site_adp_type
_atom_site_occupancy
_atom_site_site_symmetry_order
_atom_site_calc_flag
_atom_site_refinement_flags_posn
_atom_site_refinement_flags_adp
_atom_site_refinement_flags_occupancy
_atom_site_disorder_assembly
_atom_site_disorder_group
Pb1 Pb 1.000000 1.000000 0.500000 0.05336(15) Uani 1 2 d S . P . .
Br2 Br 1.19381(16) 0.69205(16) 0.49679(6) 0.0906(5) Uani 1 1 d . . . . .
Br1 Br 1.0316(2) 1.0167(2) 0.60845(6) 0.0966(5) Uani 1 1 d . . . . .
Cl1 Cl 0.8981(3) 0.5770(4) 0.76053(10) 0.0759(9) Uani 1 1 d D . . . .
N1 N 1.0753(11) 0.4213(12) 0.5916(5) 0.2140(7) Uani 1 1 d D U . . .
H1A H 1.061298 0.421489 0.559298 0.257 Uiso 1 1 calc R U . . .
H1B H 1.060688 0.320927 0.603127 0.257 Uiso 1 1 calc R U . . .
H1C H 1.173753 0.454118 0.598579 0.257 Uiso 1 1 calc R U . . .
C4 C 0.8591(8) 0.6234(9) 0.6980(2) 0.2145(2) Uani 1 1 d D U . . .
H4BC H 0.761027 0.571252 0.687643 0.257 Uiso 0.5 1 calc R U P A 2
H4BD H 0.847208 0.740108 0.693896 0.257 Uiso 0.5 1 calc R U P A 2
H4AA H 0.745436 0.620963 0.691635 0.257 Uiso 0.5 1 calc R U P B 1
H4AB H 0.899208 0.730865 0.689931 0.257 Uiso 0.5 1 calc R U P B 1
C1 C 0.9600(10) 0.5323(11) 0.61453(13) 0.2145(2) Uani 1 1 d D U . . .
H1BC H 0.854020 0.486110 0.611663 0.257 Uiso 0.5 1 calc R U P C 2
H1BD H 0.960667 0.635208 0.597078 0.257 Uiso 0.5 1 calc R U P C 2
H1AA H 0.857348 0.520820 0.598562 0.257 Uiso 0.5 1 calc R U P D 1
H1AB H 0.995313 0.643893 0.610321 0.257 Uiso 0.5 1 calc R U P D 1
C3 C 0.9959(8) 0.5628(16) 0.66763(15) 0.21452(18) Uani 0.5 1 d D U P E 2
H3A H 1.081544 0.641806 0.669620 0.257 Uiso 0.5 1 calc R U P E 2
H3B H 1.034466 0.462160 0.681978 0.257 Uiso 0.5 1 calc R U P E 2
C2 C 0.9429(14) 0.4957(10) 0.66820(18) 0.21452(18) Uani 0.5 1 d D U P E 1
H2A H 1.048355 0.479475 0.681865 0.257 Uiso 0.5 1 calc R U P E 1
H2B H 0.885281 0.393887 0.671666 0.257 Uiso 0.5 1 calc R U P E 1

loop_
_atom_site_aniso_label
_atom_site_aniso_U_11
_atom_site_aniso_U_22
_atom_site_aniso_U_33
_atom_site_aniso_U_23
_atom_site_aniso_U_13
_atom_site_aniso_U_12
Pb1 0.0429(3) 0.0451(3) 0.0722(3) 0.0021(3) -0.0014(2) -0.0001(2)
Br2 0.0649(6) 0.0640(6) 0.1428(12) -0.0034(8) -0.0130(7) 0.0262(6)
Br1 0.1091(10) 0.1116(11) 0.0692(8) 0.0031(8) 0.0051(8) -0.0038(9)
Cl1 0.0630(16) 0.106(2) 0.0583(15) 0.0001(16) 0.0091(13) 0.0035(17)
N1 0.2140(12) 0.2140(12) 0.2140(12) -0.0001(12) 0.0001(12) 0.0000(12)
C4 0.2145(4) 0.2145(4) 0.2146(4) -0.0001(4) 0.0001(3) 0.0000(4)
C1 0.2145(4) 0.2145(4) 0.2145(3) -0.0001(4) 0.0001(4) 0.0000(4)
C3 0.2145(3) 0.2145(3) 0.2145(3) 0.0000(3) 0.0000(3) 0.0000(3)
C2 0.2145(3) 0.2145(3) 0.2145(3) 0.0000(3) 0.0000(3) 0.0000(3)

loop_
_atom_type_symbol
_atom_type_description
_atom_type_scat_dispersion_real
_atom_type_scat_dispersion_imag
_atom_type_scat_source
C C 0.0033 0.0016 'International Tables Vol C Tables 4.2.6.8 and 6.1.1.4'
H H 0.0000 0.0000 'International Tables Vol C Tables 4.2.6.8 and 6.1.1.4'
Br Br -0.2901 2.4595 'International Tables Vol C Tables 4.2.6.8 and 6.1.1.4'
Cl Cl 0.1484 0.1585 'International Tables Vol C Tables 4.2.6.8 and 6.1.1.4'
N N 0.0061 0.0033 'International Tables Vol C Tables 4.2.6.8 and 6.1.1.4'
Pb Pb -3.3944 10.1111 'International Tables Vol C Tables 4.2.6.8 and 6.1.1.4'

loop_
_geom_angle_atom_site_label_1
_geom_angle_atom_site_label_2
_geom_angle_atom_site_label_3
_geom_angle
_geom_angle_site_symmetry_1
_geom_angle_site_symmetry_3
_geom_angle_publ_flag
Br1 Pb1 Br1 180.00(6) . 5_776 ?
Br1 Pb1 Br2 91.12(4) . . ?
Br1 Pb1 Br2 88.88(4) 5_776 . ?
Br1 Pb1 Br2 88.88(4) . 5_776 ?
Br1 Pb1 Br2 91.12(4) 5_776 5_776 ?
Br2 Pb1 Br2 180.0 . 5_776 ?
Br1 Pb1 Br2 94.07(4) . 4_466 ?
Br1 Pb1 Br2 85.92(4) 5_776 4_466 ?
Br2 Pb1 Br2 91.289(12) . 4_466 ?
Br2 Pb1 Br2 88.711(12) 5_776 4_466 ?
Br1 Pb1 Br2 85.93(4) . 8_865 ?
Br1 Pb1 Br2 94.08(4) 5_776 8_865 ?
Br2 Pb1 Br2 88.711(12) . 8_865 ?
Br2 Pb1 Br2 91.289(12) 5_776 8_865 ?
Br2 Pb1 Br2 180.0 4_466 8_865 ?
Pb1 Br2 Pb1 154.08(5) . 4_566 ?
C1 N1 H1A 109.5 . . ?
C1 N1 H1B 109.5 . . ?
H1A N1 H1B 109.5 . . ?
C1 N1 H1C 109.5 . . ?
H1A N1 H1C 109.5 . . ?
H1B N1 H1C 109.5 . . ?
C3 C4 Cl1 108.5(4) . . ?
C2 C4 Cl1 106.5(5) . . ?
C3 C4 H4BC 110.0 . . ?
Cl1 C4 H4BC 110.0 . . ?
C3 C4 H4BD 110.0 . . ?
Cl1 C4 H4BD 110.0 . . ?
H4BC C4 H4BD 108.4 . . ?
C2 C4 H4AA 110.4 . . ?
Cl1 C4 H4AA 110.4 . . ?
C2 C4 H4AB 110.4 . . ?
Cl1 C4 H4AB 110.4 . . ?
H4AA C4 H4AB 108.6 . . ?
N1 C1 C3 112.4(8) . . ?
N1 C1 C2 110.7(8) . . ?
N1 C1 H1BC 109.1 . . ?
C3 C1 H1BC 109.1 . . ?
N1 C1 H1BD 109.1 . . ?
C3 C1 H1BD 109.1 . . ?
H1BC C1 H1BD 107.8 . . ?
N1 C1 H1AA 109.5 . . ?
C2 C1 H1AA 109.5 . . ?
N1 C1 H1AB 109.5 . . ?
C2 C1 H1AB 109.5 . . ?
H1AA C1 H1AB 108.1 . . ?
C1 C3 C4 115.8(6) . . ?
C1 C3 H3A 108.3 . . ?
C4 C3 H3A 108.3 . . ?
C1 C3 H3B 108.3 . . ?
C4 C3 H3B 108.3 . . ?
H3A C3 H3B 107.4 . . ?
C1 C2 C4 115.7(6) . . ?
C1 C2 H2A 108.4 . . ?
C4 C2 H2A 108.4 . . ?
C1 C2 H2B 108.4 . . ?
C4 C2 H2B 108.4 . . ?
H2A C2 H2B 107.4 . . ?

loop_
_geom_bond_atom_site_label_1
_geom_bond_atom_site_label_2
_geom_bond_distance
_geom_bond_site_symmetry_2
_geom_bond_publ_flag
Pb1 Br1 2.9746(16) . ?
Pb1 Br1 2.9746(16) 5_776 ?
Pb1 Br2 3.0079(13) . ?
Pb1 Br2 3.0079(13) 5_776 ?
Pb1 Br2 3.0170(13) 4_466 ?
Pb1 Br2 3.0170(13) 8_865 ?
Cl1 C4 1.778(7) . ?
N1 C1 1.469(8) . ?
N1 H1A 0.8900 . ?
N1 H1B 0.8900 . ?
N1 H1C 0.8900 . ?
C4 C3 1.502(7) . ?
C4 C2 1.502(7) . ?
C4 H4BC 0.9700 . ?
C4 H4BD 0.9700 . ?
C4 H4AA 0.9700 . ?
C4 H4AB 0.9700 . ?
C1 C3 1.501(5) . ?
C1 C2 1.502(6) . ?
C1 H1BC 0.9700 . ?
C1 H1BD 0.9700 . ?
C1 H1AA 0.9700 . ?
C1 H1AB 0.9700 . ?
C3 H3A 0.9700 . ?
C3 H3B 0.9700 . ?
C2 H2A 0.9700 . ?
C2 H2B 0.9700 . ?

loop_
_geom_torsion_atom_site_label_1
_geom_torsion_atom_site_label_2
_geom_torsion_atom_site_label_3
_geom_torsion_atom_site_label_4
_geom_torsion
_geom_torsion_site_symmetry_1
_geom_torsion_site_symmetry_2
_geom_torsion_site_symmetry_3
_geom_torsion_site_symmetry_4
_geom_torsion_publ_flag
N1 C1 C3 C4 -159.3(9) . . . . ?
Cl1 C4 C3 C1 157.5(8) . . . . ?
N1 C1 C2 C4 166.2(9) . . . . ?
Cl1 C4 C2 C1 -165.8(7) . . . . ?
